data_7113305
loop_
_publ_author_name
'Anssi Peuronen'
'Samu Forsblom'
'Manu Lahtinen'

_publ_section_title
;
 Sterically controlled self-assembly of tetrahedral M6L4 cages via
 cationic N-donor ligands
;
_journal_name_full Chem.Commun.
_journal_page_first 5469
_journal_paper_doi 10.1039/C3CC49663E
_journal_volume 50
_journal_year 2014
_chemical_formula_moiety 'C156 H258 Cu6 N42, 24(F6 P1), 26(C2 H3 N1)'
_chemical_formula_sum 'C208 H336 Cu6 F144 N68 P24'
_chemical_formula_weight 7649.95
_chemical_name_systematic
;
 ?
;
_space_group_crystal_system cubic
_space_group_IT_number 225
_space_group_name_Hall '-F 4 2 3'
_space_group_name_H-M_alt 'F m -3 m'
_symmetry_space_group_name_Hall '-F 4 2 3'
_symmetry_space_group_name_H-M 'F m -3 m'
_atom_sites_solution_hydrogens geom
_atom_sites_solution_primary iterative
_audit_creation_date 2014-03-17
_audit_creation_method
;
  Olex2 1.2
  (compiled Apr 23 2013 17:59:47, GUI svn.r4466)
;
_cell_angle_alpha 90
_cell_angle_beta 90
_cell_angle_gamma 90
_cell_formula_units_Z 4
_cell_length_a 31.8441(2)
_cell_length_b 31.8441(2)
_cell_length_c 31.8441(2)
_cell_measurement_reflns_used 6040
_cell_measurement_temperature 123.00(10)
_cell_measurement_theta_max 74.3047
_cell_measurement_theta_min 3.9231
_cell_volume 32291.4(4)
_computing_cell_refinement
;
CrysAlisPro, Agilent Technologies,
Version 1.171.36.21 (release 14-08-2012 CrysAlis171 .NET)
(compiled Sep 14 2012,17:21:16)
;
_computing_data_collection
;
CrysAlisPro, Agilent Technologies,
Version 1.171.36.21 (release 14-08-2012 CrysAlis171 .NET)
(compiled Sep 14 2012,17:21:16)
;
_computing_data_reduction
;
CrysAlisPro, Agilent Technologies,
Version 1.171.36.21 (release 14-08-2012 CrysAlis171 .NET)
(compiled Sep 14 2012,17:21:16)
;
_computing_molecular_graphics 'Olex2 (Dolomanov et al., 2009)'
_computing_publication_material 'Olex2 (Dolomanov et al., 2009)'
_computing_structure_refinement 'ShelXL (Sheldrick, 2008)'
_computing_structure_solution
;
Superflip (Palatinus & Chapuis, 2007;Palatinus & van der Lee, 2008;
Palatinus et al., 2012)
;
_diffrn_ambient_temperature 123.00(10)
_diffrn_detector_area_resol_mean 10.3953
_diffrn_measured_fraction_theta_full 0.993
_diffrn_measured_fraction_theta_max 0.993
_diffrn_measurement_details
;
  1 omega  -36.00   20.00   1.0000   30.0000
omega____ theta____ kappa____ phi______ frames
    -      -41.8676   37.0000 -180.0000 56

  2 omega   75.00  139.00   1.0000  300.0000
omega____ theta____ kappa____ phi______ frames
    -      107.8188   23.0000  -68.0000 64

  3 omega -116.00  -18.00   1.0000   30.0000
omega____ theta____ kappa____ phi______ frames
    -      -41.8676  -37.0000    0.0000 98

  4 omega -118.00   -9.00   1.0000   30.0000
omega____ theta____ kappa____ phi______ frames
    -      -41.8676  -77.0000  150.0000 109
;
_diffrn_measurement_device_type 'SuperNova, Dual, Cu at zero, Atlas'
_diffrn_measurement_method '\w scans'
_diffrn_orient_matrix_UB_11 -0.0148830000
_diffrn_orient_matrix_UB_12 0.0441690000
_diffrn_orient_matrix_UB_13 -0.0129573000
_diffrn_orient_matrix_UB_21 0.0446505000
_diffrn_orient_matrix_UB_22 0.0171582000
_diffrn_orient_matrix_UB_23 0.0071808000
_diffrn_orient_matrix_UB_31 0.0111534000
_diffrn_orient_matrix_UB_32 -0.0097506000
_diffrn_orient_matrix_UB_33 -0.0460645000
_diffrn_radiation_monochromator mirror
_diffrn_radiation_type CuK\a
_diffrn_radiation_wavelength 1.54184
_diffrn_reflns_av_R_equivalents 0.0259
_diffrn_reflns_av_unetI/netI 0.0113
_diffrn_reflns_limit_h_max 38
_diffrn_reflns_limit_h_min -27
_diffrn_reflns_limit_k_max 37
_diffrn_reflns_limit_k_min -27
_diffrn_reflns_limit_l_max 25
_diffrn_reflns_limit_l_min -16
_diffrn_reflns_number 13856
_diffrn_reflns_theta_full 66.919
_diffrn_reflns_theta_max 66.919
_diffrn_reflns_theta_min 3.926
_diffrn_source 'SuperNova (Cu) X-ray Source'
_exptl_absorpt_coefficient_mu 2.828
_exptl_absorpt_correction_T_max 1.00000
_exptl_absorpt_correction_T_min 0.71348
_exptl_absorpt_correction_type multi-scan
_exptl_absorpt_process_details
;
CrysAlisPro, Agilent Technologies,
Version 1.171.36.21 (release 14-08-2012 CrysAlis171 .NET)
(compiled Sep 14 2012,17:21:16)
Empirical absorption correction using spherical harmonics,
 implemented in SCALE3 ABSPACK scaling algorithm.
;
_exptl_crystal_colour 'clear light green'
_exptl_crystal_colour_lustre clear
_exptl_crystal_colour_modifier light
_exptl_crystal_colour_primary green
_exptl_crystal_density_diffrn 1.574
_exptl_crystal_description hexagonal
_exptl_crystal_F_000 15560
_exptl_crystal_size_max 0.1756
_exptl_crystal_size_mid 0.1478
_exptl_crystal_size_min 0.0357
_refine_diff_density_max 1.501
_refine_diff_density_min -1.470
_refine_diff_density_rms 0.171
_refine_ls_extinction_method none
_refine_ls_goodness_of_fit_ref 1.842
_refine_ls_hydrogen_treatment constr
_refine_ls_matrix_type full
_refine_ls_number_parameters 196
_refine_ls_number_reflns 1474
_refine_ls_number_restraints 169
_refine_ls_restrained_S_all 1.872
_refine_ls_R_factor_all 0.1413
_refine_ls_R_factor_gt 0.1338
_refine_ls_shift/su_max 0.000
_refine_ls_shift/su_mean 0.000
_refine_ls_structure_factor_coef Fsqd
_refine_ls_weighting_details 'w=1/[\s^2^(Fo^2^)+(0.2000P)^2^] where P=(Fo^2^+2Fc^2^)/3'
_refine_ls_weighting_scheme calc
_refine_ls_wR_factor_gt 0.3689
_refine_ls_wR_factor_ref 0.3827
_reflns_Friedel_coverage 0.000
_reflns_number_gt 1213
_reflns_number_total 1474
_reflns_threshold_expression 'I > 2\s(I)'
_cod_data_source_file c3cc49663e2.cif
_cod_data_source_block Struct_2
_cod_original_cell_volume 32291.5(7)
_cod_database_code 7113305
_shelxl_version_number 2013-4
_shelx_space_group_comment
;
The symmetry employed for this shelxl refinement is uniquely defined
by the following loop, which should always be used as a source of
symmetry information in preference to the above space-group names.
They are only intended as comments.
;
_reflns_odcompleteness_completeness 99.39
_reflns_odcompleteness_iscentric 1
_reflns_odcompleteness_theta 66.97
_olex2_refinement_description
;
1. Fixed Uiso
 At 1.2 times of:
  All C(H,H) groups
 At 1.5 times of:
  All C(H,H,H) groups
2. Restrained distances
 F6A-P2A
 1.6 with sigma of 0.02
 F6B-P2A
 1.6 with sigma of 0.02
 F5B-P2A
 1.6 with sigma of 0.02
 N4-C11
 1.15 with sigma of 0.02
 C12-C11
 1.54 with sigma of 0.02
 C3A-C4A
 1.54 with sigma of 0.02
 N1B-C3B
 1.15 with sigma of 0.02
 C3B-C4B
 1.54 with sigma of 0.02
 N3-C9A
 1.15 with sigma of 0.02
 N3-C9B
 1.15 with sigma of 0.02
 C10A-C9A
 1.54 with sigma of 0.02
 C10B-C9B
 1.54 with sigma of 0.02
 F6A-F4B
 2.115 with sigma of 0.002
3. Uiso/Uaniso restraints and constraints
F6A \\sim P2A: within 1.7A with sigma of 0.01 and sigma for terminal atoms of
0.02
F4A \\sim F4B: within 2A with sigma of 0.01 and sigma for terminal atoms of 0.02
F3A \\sim F3B: within 3A with sigma of 0.01 and sigma for terminal atoms of 0.02
N4 \\sim C11 \\sim C12: within 2A with sigma of 0.01 and sigma for terminal
atoms of 0.02
N1B \\sim C3B \\sim C4B: within 2A with sigma of 0.01 and sigma for terminal
atoms of 0.02
C9A \\sim C10A: within 1.7A with sigma of 0.01 and sigma for terminal atoms of
0.02
C9B \\sim C10B: within 1.7A with sigma of 0.01 and sigma for terminal atoms of
0.02
Uanis(F6A) \\sim Ueq, Uanis(F5A) \\sim Ueq: with sigma of 0.01 and sigma for
terminal atoms of 0.02
Uanis(F6B) \\sim Ueq: with sigma of 0.01 and sigma for terminal atoms of 0.02
Uanis(F7A) \\sim Ueq: with sigma of 0.01 and sigma for terminal atoms of 0.02
Uanis(F5B) \\sim Ueq: with sigma of 0.01 and sigma for terminal atoms of 0.02
Uanis(P2B) \\sim Ueq: with sigma of 0.01 and sigma for terminal atoms of 0.02
Uanis(F4B) \\sim Ueq, Uanis(F4A) \\sim Ueq: with sigma of 0.01 and sigma for
terminal atoms of 0.02
Uanis(N1B) \\sim Ueq, Uanis(C3A) \\sim Ueq, Uanis(C3B) \\sim Ueq, Uanis(C4B)
\\sim Ueq, Uanis(C4A) \\sim Ueq: with sigma of 0.01 and sigma for terminal
atoms of 0.02
Uanis(C9A) \\sim Ueq, Uanis(C10A) \\sim Ueq: with sigma of 0.01 and sigma for
terminal atoms of 0.02
Uanis(C9B) \\sim Ueq, Uanis(C10B) \\sim Ueq: with sigma of 0.01 and sigma for
terminal atoms of 0.02
4. Others
 Sof(F4B)=0.5*(1-FVAR(2))
 Sof(F4A)=0.5*FVAR(2)
 Fixed Sof: P2A(0.1875) P2B(0.0625) F3A(0.43333) F3B(0.23333) F5A(0.0625)
 F6A(0.02083) F6B(0.25) F7A(0.16667) N1A(0.25) N1B(0.25) N2(0.25) N4(0.25)
 C1(0.5) H1A(0.5) H1B(0.5) C2(0.5) H2A(0.5) H2B(0.5) C3A(0.25) H3AA(0.25)
 H3AB(0.25) C3B(0.25) C4A(0.25) H4AA(0.25) H4AB(0.25) C4B(0.25) H(0.25)
 HA(0.25) HB(0.25) C5(0.25) H5A(0.25) H5B(0.25) C6(0.25) C7(0.25) C8(0.25)
 HC(0.25) HD(0.25) HE(0.25) C9A(0.02083) C9B(0.10417) C10A(0.02083) HF(0.02083)
 HG(0.02083) HH(0.02083) C10B(0.10417) HI(0.10417) HJ(0.10417) HK(0.10417)
 C12(0.25) HL(0.25) HM(0.25) HN(0.25)
5.a Secondary CH2 refined with riding coordinates:
 C1(H1A,H1B), C2(H2A,H2B), C3A(H3AA,H3AB), C4A(H4AA,H4AB), C5(H5A,H5B)
5.b Me refined with riding coordinates:
 C4B(H,HA,HB), C8(HC,HD,HE), C10A(HF,HG,HH), C10B(HI,HJ,HK), C12(HL,HM,HN)
;
_smtbx_masks_special_details
;
Olex2 solvent masking procedure was used to remove electron density
corresponding to 16 PF6- anions and (estimated) 56 MeCN solvent molecules
in the unit cell (4 PF6- and 14 MeCN/formula unit). The omitted atoms are 
included in the formula and calculations.
;
_olex2_computing_structure_refinement_long 'ShelXL (Sheldrick, 2008)'

loop_
_space_group_symop_operation_xyz
'x, y, z'
'-y, x, z'
'x, -y, -z'
'z, x, y'
'-x, -y, z'
'-y, -x, -z'
'y, x, -z'
'z, -y, x'
'-x, z, y'
'-z, x, -y'
'z, -x, -y'
'y, z, x'
'y, -x, z'
'-x, y, -z'
'-z, -x, y'
'-z, -y, -x'
'-x, -z, -y'
'z, y, -x'
'x, z, -y'
'-z, y, x'
'-y, -z, x'
'y, -z, -x'
'-y, z, -x'
'x, -z, y'
'x, y+1/2, z+1/2'
'-y, x+1/2, z+1/2'
'x, -y+1/2, -z+1/2'
'z, x+1/2, y+1/2'
'-x, -y+1/2, z+1/2'
'-y, -x+1/2, -z+1/2'
'y, x+1/2, -z+1/2'
'z, -y+1/2, x+1/2'
'-x, z+1/2, y+1/2'
'-z, x+1/2, -y+1/2'
'z, -x+1/2, -y+1/2'
'y, z+1/2, x+1/2'
'y, -x+1/2, z+1/2'
'-x, y+1/2, -z+1/2'
'-z, -x+1/2, y+1/2'
'-z, -y+1/2, -x+1/2'
'-x, -z+1/2, -y+1/2'
'z, y+1/2, -x+1/2'
'x, z+1/2, -y+1/2'
'-z, y+1/2, x+1/2'
'-y, -z+1/2, x+1/2'
'y, -z+1/2, -x+1/2'
'-y, z+1/2, -x+1/2'
'x, -z+1/2, y+1/2'
'x+1/2, y, z+1/2'
'-y+1/2, x, z+1/2'
'x+1/2, -y, -z+1/2'
'z+1/2, x, y+1/2'
'-x+1/2, -y, z+1/2'
'-y+1/2, -x, -z+1/2'
'y+1/2, x, -z+1/2'
'z+1/2, -y, x+1/2'
'-x+1/2, z, y+1/2'
'-z+1/2, x, -y+1/2'
'z+1/2, -x, -y+1/2'
'y+1/2, z, x+1/2'
'y+1/2, -x, z+1/2'
'-x+1/2, y, -z+1/2'
'-z+1/2, -x, y+1/2'
'-z+1/2, -y, -x+1/2'
'-x+1/2, -z, -y+1/2'
'z+1/2, y, -x+1/2'
'x+1/2, z, -y+1/2'
'-z+1/2, y, x+1/2'
'-y+1/2, -z, x+1/2'
'y+1/2, -z, -x+1/2'
'-y+1/2, z, -x+1/2'
'x+1/2, -z, y+1/2'
'x+1/2, y+1/2, z'
'-y+1/2, x+1/2, z'
'x+1/2, -y+1/2, -z'
'z+1/2, x+1/2, y'
'-x+1/2, -y+1/2, z'
'-y+1/2, -x+1/2, -z'
'y+1/2, x+1/2, -z'
'z+1/2, -y+1/2, x'
'-x+1/2, z+1/2, y'
'-z+1/2, x+1/2, -y'
'z+1/2, -x+1/2, -y'
'y+1/2, z+1/2, x'
'y+1/2, -x+1/2, z'
'-x+1/2, y+1/2, -z'
'-z+1/2, -x+1/2, y'
'-z+1/2, -y+1/2, -x'
'-x+1/2, -z+1/2, -y'
'z+1/2, y+1/2, -x'
'x+1/2, z+1/2, -y'
'-z+1/2, y+1/2, x'
'-y+1/2, -z+1/2, x'
'y+1/2, -z+1/2, -x'
'-y+1/2, z+1/2, -x'
'x+1/2, -z+1/2, y'
'-x, -y, -z'
'y, -x, -z'
'-x, y, z'
'-z, -x, -y'
'x, y, -z'
'y, x, z'
'-y, -x, z'
'-z, y, -x'
'x, -z, -y'
'z, -x, y'
'-z, x, y'
'-y, -z, -x'
'-y, x, -z'
'x, -y, z'
'z, x, -y'
'z, y, x'
'x, z, y'
'-z, -y, x'
'-x, -z, y'
'z, -y, -x'
'y, z, -x'
'-y, z, x'
'y, -z, x'
'-x, z, -y'
'-x, -y+1/2, -z+1/2'
'y, -x+1/2, -z+1/2'
'-x, y+1/2, z+1/2'
'-z, -x+1/2, -y+1/2'
'x, y+1/2, -z+1/2'
'y, x+1/2, z+1/2'
'-y, -x+1/2, z+1/2'
'-z, y+1/2, -x+1/2'
'x, -z+1/2, -y+1/2'
'z, -x+1/2, y+1/2'
'-z, x+1/2, y+1/2'
'-y, -z+1/2, -x+1/2'
'-y, x+1/2, -z+1/2'
'x, -y+1/2, z+1/2'
'z, x+1/2, -y+1/2'
'z, y+1/2, x+1/2'
'x, z+1/2, y+1/2'
'-z, -y+1/2, x+1/2'
'-x, -z+1/2, y+1/2'
'z, -y+1/2, -x+1/2'
'y, z+1/2, -x+1/2'
'-y, z+1/2, x+1/2'
'y, -z+1/2, x+1/2'
'-x, z+1/2, -y+1/2'
'-x+1/2, -y, -z+1/2'
'y+1/2, -x, -z+1/2'
'-x+1/2, y, z+1/2'
'-z+1/2, -x, -y+1/2'
'x+1/2, y, -z+1/2'
'y+1/2, x, z+1/2'
'-y+1/2, -x, z+1/2'
'-z+1/2, y, -x+1/2'
'x+1/2, -z, -y+1/2'
'z+1/2, -x, y+1/2'
'-z+1/2, x, y+1/2'
'-y+1/2, -z, -x+1/2'
'-y+1/2, x, -z+1/2'
'x+1/2, -y, z+1/2'
'z+1/2, x, -y+1/2'
'z+1/2, y, x+1/2'
'x+1/2, z, y+1/2'
'-z+1/2, -y, x+1/2'
'-x+1/2, -z, y+1/2'
'z+1/2, -y, -x+1/2'
'y+1/2, z, -x+1/2'
'-y+1/2, z, x+1/2'
'y+1/2, -z, x+1/2'
'-x+1/2, z, -y+1/2'
'-x+1/2, -y+1/2, -z'
'y+1/2, -x+1/2, -z'
'-x+1/2, y+1/2, z'
'-z+1/2, -x+1/2, -y'
'x+1/2, y+1/2, -z'
'y+1/2, x+1/2, z'
'-y+1/2, -x+1/2, z'
'-z+1/2, y+1/2, -x'
'x+1/2, -z+1/2, -y'
'z+1/2, -x+1/2, y'
'-z+1/2, x+1/2, y'
'-y+1/2, -z+1/2, -x'
'-y+1/2, x+1/2, -z'
'x+1/2, -y+1/2, z'
'z+1/2, x+1/2, -y'
'z+1/2, y+1/2, x'
'x+1/2, z+1/2, y'
'-z+1/2, -y+1/2, x'
'-x+1/2, -z+1/2, y'
'z+1/2, -y+1/2, -x'
'y+1/2, z+1/2, -x'
'-y+1/2, z+1/2, x'
'y+1/2, -z+1/2, x'
'-x+1/2, z+1/2, -y'

loop_
_atom_site_label
_atom_site_type_symbol
_atom_site_fract_x
_atom_site_fract_y
_atom_site_fract_z
_atom_site_U_iso_or_equiv
_atom_site_adp_type
_atom_site_occupancy
_atom_site_site_symmetry_order
_atom_site_calc_flag
_atom_site_refinement_flags_posn
_atom_site_refinement_flags_adp
_atom_site_refinement_flags_occupancy
_atom_site_disorder_assembly
_atom_site_disorder_group
Cu1 Cu 0.25835(6) 0.0000 0.0000 0.0514(8) Uani 1 8 d S T P . .
P1 P 0.41185(10) 0.08815(10) 0.08815(10) 0.1014(15) Uani 1 6 d S T P . .
P2A P 0.18689(16) 0.18689(16) 0.0000 0.0745(18) Uani 0.75 4 d DS T P A 1
P2B P 0.1764(4) 0.1764(4) 0.0000 0.073(5) Uani 0.25 4 d S TU P B 2
F1 F 0.3837(3) 0.1163(3) 0.1163(3) 0.173(6) Uani 1 6 d S T P . .
F2 F 0.4390(3) 0.0610(3) 0.0610(3) 0.192(8) Uani 1 6 d S T P . .
F3A F 0.3774(6) 0.0556(5) 0.0788(6) 0.179(7) Uani 0.4333 1 d . . . . 1
F3B F 0.3845(8) 0.1155(8) 0.0507(11) 0.211(9) Uani 0.4667 2 d S T P . 2
F4A F 0.1904(7) 0.1904(7) 0.0495(3) 0.099(4) Uani 0.79(6) 2 d S TU P A 1
F4B F 0.1801(10) 0.1801(10) 0.0526(10) 0.072(8) Uani 0.21(6) 2 d DS TU P B 2
F5A F 0.215(2) 0.215(2) 0.0000 0.22(2) Uani 0.25 4 d S TU P A 1
F5B F 0.1902(3) 0.1371(2) 0.0000 0.123(3) Uani 1 2 d DS TU P B 2
F6A F 0.1514(5) 0.1514(5) 0.0000 0.091(10) Uani 0.0833 4 d DS TU P A 1
F6B F 0.2387(4) 0.1882(5) 0.0000 0.116(4) Uani 0.5 2 d DS TU P B 2
F7A F 0.2208(9) 0.1476(12) 0.0000 0.165(11) Uani 0.3333 2 d S TU P A 1
N1A N 0.2577(3) 0.04570(19) 0.04570(19) 0.0463(19) Uani 0.5 2 d S T P . 1
N1B N 0.2276(5) 0.0393(3) 0.0393(3) 0.071(3) Uani 0.5 2 d DS TU P . 2
N2 N 0.2565(3) 0.1030(2) 0.1030(2) 0.049(2) Uani 0.5 2 d S T P . 1
N3 N 0.3231(4) 0.0000 0.0000 0.090(4) Uani 1 8 d DS T P . .
N4 N 0.3198(6) 0.1802(6) -0.0277(7) 0.161(8) Uani 0.5 2 d DS T P C 1
C1 C 0.2794(3) 0.0846(3) 0.0314(3) 0.058(2) Uani 0.5 1 d . . . . 1
H1A H 0.2651 0.0955 0.0060 0.070 Uiso 0.5 1 calc R . . . 1
H1B H 0.3087 0.0777 0.0237 0.070 Uiso 0.5 1 calc R . . . 1
C2 C 0.2797(3) 0.1191(2) 0.0654(2) 0.0489(18) Uani 0.5 1 d . . . . 1
H2A H 0.3090 0.1261 0.0732 0.059 Uiso 0.5 1 calc R . . . 1
H2B H 0.2660 0.1448 0.0547 0.059 Uiso 0.5 1 calc R . . . 1
C3A C 0.2108(6) 0.0571(3) 0.0571(3) 0.057(4) Uani 0.5 2 d DS TU P . 1
H3AA H 0.1958 0.0678 0.0320 0.068 Uiso 0.25 1 calc R . . . 1
H3AB H 0.1958 0.0320 0.0678 0.068 Uiso 0.25 1 calc R . . . 1
C3B C 0.2186(9) 0.0634(4) 0.0634(4) 0.079(5) Uani 0.5 2 d DS TU P . 2
C4A C 0.2131(4) 0.0911(3) 0.0911(3) 0.048(3) Uani 0.5 2 d DS TU P . 1
H4AA H 0.1982 0.1164 0.0809 0.058 Uiso 0.25 1 calc R . . . 1
H4AB H 0.1982 0.0809 0.1164 0.058 Uiso 0.25 1 calc R . . . 1
C4B C 0.1944(10) 0.0916(5) 0.0916(5) 0.112(7) Uani 0.5 2 d DS TU P . 2
H H 0.2117 0.1159 0.0991 0.168 Uiso 0.25 1 calc R . . . -1
HA H 0.1865 0.0763 0.1172 0.168 Uiso 0.25 1 calc R . . . -1
HB H 0.1689 0.1012 0.0772 0.168 Uiso 0.25 1 calc R . . . -1
C5 C 0.2514(3) 0.1371(3) 0.1371(3) 0.053(3) Uani 0.5 2 d S T P . 1
H5A H 0.2347 0.1604 0.1250 0.064 Uiso 0.25 1 calc R . . . 1
H5B H 0.2347 0.1250 0.1604 0.064 Uiso 0.25 1 calc R . . . 1
C6 C 0.2900(4) 0.1552(3) 0.1552(3) 0.052(3) Uani 0.5 2 d S T P . 1
C7 C 0.3086(3) 0.1914(3) 0.1369(4) 0.053(3) Uani 0.5 2 d S T P . 1
C8 C 0.2860(3) 0.2140(3) 0.1016(5) 0.065(3) Uani 0.5 2 d S T P . 1
HC H 0.2620 0.1971 0.0923 0.097 Uiso 0.25 1 calc R . . . -1
HD H 0.3054 0.2182 0.0781 0.097 Uiso 0.25 1 calc R . . . -1
HE H 0.2760 0.2413 0.1117 0.097 Uiso 0.25 1 calc R . . . -1
C9A C 0.3591(7) 0.0000 0.0000 0.079(14) Uani 0.1666 8 d DS TU P D 1
C9B C 0.3528(7) 0.0144(7) 0.0144(7) 0.066(7) Uani 0.2083 2 d DS TU P E 3
C10A C 0.4073(10) 0.0000 0.0000 0.083(15) Uani 0.1666 8 d DS TU P D 1
HF H 0.4176 0.0275 0.0092 0.125 Uiso 0.0208 1 calc R . . D -1
HG H 0.4176 -0.0058 -0.0284 0.125 Uiso 0.0208 1 calc R . . D -1
HH H 0.4176 -0.0218 0.0192 0.125 Uiso 0.0208 1 calc R . . D -1
C10B C 0.3961(9) 0.0297(9) 0.0297(9) 0.078(7) Uani 0.2083 2 d DS TU P E 3
HI H 0.4139 0.0361 0.0054 0.116 Uiso 0.1042 1 calc R . . E -2
HJ H 0.4093 0.0077 0.0467 0.116 Uiso 0.1042 1 calc R . . E -2
HK H 0.3926 0.0551 0.0468 0.116 Uiso 0.1042 1 calc R . . E -2
C11 C 0.3353(3) 0.1647(3) 0.0000 0.078(3) Uani 1 4 d DS T P . 1
C12 C 0.3477(4) 0.1523(4) 0.0461(5) 0.083(4) Uani 0.5 2 d DS T P F 1
HL H 0.3422 0.1223 0.0505 0.124 Uiso 0.25 1 calc R . . F -1
HM H 0.3311 0.1688 0.0661 0.124 Uiso 0.25 1 calc RS T P F -1
HN H 0.3776 0.1579 0.0506 0.124 Uiso 0.25 1 calc R . . F -1

loop_
_atom_site_aniso_label
_atom_site_aniso_U_11
_atom_site_aniso_U_22
_atom_site_aniso_U_33
_atom_site_aniso_U_23
_atom_site_aniso_U_13
_atom_site_aniso_U_12
Cu1 0.0551(12) 0.0495(9) 0.0495(9) 0.000 0.000 0.000
P1 0.1014(15) 0.1014(15) 0.1014(15) -0.0022(14) 0.0022(14) 0.0022(14)
P2A 0.069(3) 0.069(3) 0.085(3) 0.000 0.000 0.018(3)
P2B 0.047(5) 0.047(5) 0.126(9) 0.000 0.000 0.004(5)
F1 0.173(6) 0.173(6) 0.173(6) -0.025(6) 0.025(6) 0.025(6)
F2 0.192(8) 0.192(8) 0.192(8) -0.041(6) 0.041(6) 0.041(6)
F3A 0.183(11) 0.146(11) 0.209(17) -0.044(13) -0.060(11) 0.008(9)
F3B 0.206(11) 0.206(11) 0.22(2) 0.004(12) -0.004(12) -0.016(17)
F4A 0.107(6) 0.107(6) 0.085(5) -0.002(4) -0.002(4) 0.009(7)
F4B 0.079(9) 0.079(9) 0.060(11) 0.015(8) 0.015(8) 0.028(12)
F5A 0.21(2) 0.21(2) 0.23(3) 0.000 0.000 -0.02(2)
F5B 0.176(7) 0.096(4) 0.097(4) 0.000 0.000 0.045(5)
F6A 0.090(12) 0.090(12) 0.094(16) 0.000 0.000 0.001(15)
F6B 0.100(8) 0.150(11) 0.098(7) 0.000 0.000 0.065(8)
F7A 0.111(14) 0.161(18) 0.22(2) 0.000 0.000 0.040(14)
N1A 0.054(6) 0.043(3) 0.043(3) -0.004(3) 0.002(3) 0.002(3)
N1B 0.084(6) 0.065(4) 0.065(4) 0.009(5) 0.005(4) 0.005(4)
N2 0.042(5) 0.053(3) 0.053(3) 0.000(4) 0.002(3) 0.002(3)
N3 0.055(7) 0.107(7) 0.107(7) 0.000 0.000 0.000
N4 0.153(10) 0.153(10) 0.178(17) -0.027(10) 0.027(10) -0.022(14)
C1 0.063(5) 0.051(4) 0.060(5) -0.003(4) 0.009(4) -0.008(4)
C2 0.059(4) 0.043(4) 0.044(4) 0.005(3) 0.008(3) 0.004(3)
C3A 0.053(7) 0.058(5) 0.058(5) 0.001(6) -0.005(4) -0.005(4)
C3B 0.084(8) 0.076(5) 0.076(5) 0.012(6) 0.002(5) 0.002(5)
C4A 0.037(5) 0.054(4) 0.054(4) 0.003(4) 0.001(3) 0.001(3)
C4B 0.122(14) 0.107(8) 0.107(8) -0.002(10) 0.015(8) 0.015(8)
C5 0.045(6) 0.057(4) 0.057(4) -0.004(5) -0.001(3) -0.001(3)
C6 0.055(6) 0.050(4) 0.050(4) 0.008(5) -0.005(4) -0.005(4)
C7 0.047(3) 0.047(3) 0.065(7) -0.004(4) 0.004(4) -0.004(4)
C8 0.060(4) 0.060(4) 0.074(8) -0.001(4) 0.001(4) 0.004(6)
C9A 0.080(17) 0.078(14) 0.078(14) 0.000 0.000 0.000
C9B 0.071(10) 0.064(7) 0.064(7) 0.021(7) -0.005(6) -0.005(6)
C10A 0.08(2) 0.085(15) 0.085(15) 0.000 0.000 0.000
C10B 0.073(13) 0.080(9) 0.080(9) 0.021(12) -0.007(9) -0.007(9)
C11 0.087(5) 0.087(5) 0.060(6) 0.000 0.000 -0.005(6)
C12 0.080(6) 0.080(6) 0.088(10) 0.010(6) -0.010(6) -0.021(8)

loop_
_atom_type_symbol
_atom_type_description
_atom_type_scat_dispersion_real
_atom_type_scat_dispersion_imag
_atom_type_scat_source
C C 0.0181 0.0091 'International Tables Vol C Tables 4.2.6.8 and 6.1.1.4'
H H 0.0000 0.0000 'International Tables Vol C Tables 4.2.6.8 and 6.1.1.4'
Cu Cu -1.9646 0.5888 'International Tables Vol C Tables 4.2.6.8 and 6.1.1.4'
F F 0.0727 0.0534 'International Tables Vol C Tables 4.2.6.8 and 6.1.1.4'
N N 0.0311 0.0180 'International Tables Vol C Tables 4.2.6.8 and 6.1.1.4'
P P 0.2955 0.4335 'International Tables Vol C Tables 4.2.6.8 and 6.1.1.4'

loop_
_exptl_crystal_face_index_h
_exptl_crystal_face_index_k
_exptl_crystal_face_index_l
_exptl_crystal_face_perp_dist
_exptl_oxdiff_crystal_face_indexfrac_h
_exptl_oxdiff_crystal_face_indexfrac_k
_exptl_oxdiff_crystal_face_indexfrac_l
_exptl_oxdiff_crystal_face_x
_exptl_oxdiff_crystal_face_y
_exptl_oxdiff_crystal_face_z
17 7 -10 0.0707 16.9999 6.9999 -10.0000 0.1857 0.8074 0.5820
-17 -7 10 0.0787 -16.9999 -6.9999 10.0000 -0.1857 -0.8074 -0.5820
13 12 11 0.0668 12.9999 11.9999 11.0000 0.1940 0.8653 -0.4787
-13 -12 -11 0.0748 -12.9999 -11.9999 -11.0000 -0.1940 -0.8653 0.4787
8 -9 -17 0.0783 8.0001 -9.0000 -17.0000 -0.2963 0.0807 0.9601
-8 9 17 0.0783 -8.0001 9.0000 17.0000 0.2963 -0.0807 -0.9601
-9 15 -11 0.0179 -9.0001 15.0002 -11.0000 0.9390 -0.2235 0.2601
9 -15 11 0.0179 9.0001 -15.0002 11.0000 -0.9390 0.2235 -0.2601

loop_
_geom_angle_atom_site_label_1
_geom_angle_atom_site_label_2
_geom_angle_atom_site_label_3
_geom_angle
_geom_angle_site_symmetry_1
_geom_angle_site_symmetry_3
N1A Cu1 N1A 178.8(6) 3 .
N1A Cu1 N1A 89.994(6) . 110
N1A Cu1 N1A 89.994(6) 3 101
N1A Cu1 N1A 178.8(6) 101 110
N1A Cu1 N1A 89.994(6) 3 110
N1A Cu1 N1A 89.994(6) . 101
N1A Cu1 N3 90.6(3) 3 .
N1A Cu1 N3 90.6(3) 101 .
N1A Cu1 N3 90.6(3) . .
N1A Cu1 N3 90.6(3) 110 .
N1B Cu1 N1B 76.4(4) 110 .
N1B Cu1 N1B 122.1(9) 110 101
N1B Cu1 N1B 76.4(4) 101 .
N1B Cu1 N1B 122.1(9) 3 .
N1B Cu1 N1B 76.4(4) 3 101
N1B Cu1 N1B 76.4(4) 3 110
N1B Cu1 N3 119.0(4) 3 .
N1B Cu1 N3 119.0(4) 101 .
N1B Cu1 N3 119.0(4) . .
N1B Cu1 N3 119.0(4) 110 .
F1 P1 F3B 79.4(12) . .
F1 P1 F3B 79.4(12) . 113
F1 P1 F3B 79.4(12) . 152
F2 P1 F1 180.0(12) . .
F2 P1 F3A 84.9(7) . 175
F2 P1 F3A 84.9(7) . 87
F2 P1 F3A 84.9(7) . .
F2 P1 F3A 84.9(7) . 71
F2 P1 F3A 84.9(7) . 113
F2 P1 F3A 84.9(7) . 152
F2 P1 F3B 100.6(12) . 152
F2 P1 F3B 100.6(12) . .
F2 P1 F3B 100.6(12) . 113
F3A P1 F1 95.1(7) 87 .
F3A P1 F1 95.1(7) 71 .
F3A P1 F1 95.1(7) 113 .
F3A P1 F1 95.1(7) . .
F3A P1 F1 95.1(7) 175 .
F3A P1 F1 95.1(7) 152 .
F3A P1 F3A 119.2(2) . 87
F3A P1 F3A 157.5(14) 113 71
F3A P1 F3A 79.6(12) . 152
F3A P1 F3A 119.2(2) 113 175
F3A P1 F3A 119.2(2) 175 152
F3A P1 F3A 157.5(14) 152 87
F3A P1 F3A 79.6(12) 175 71
F3A P1 F3A 119.2(2) 71 87
F3A P1 F3A 157.5(14) . 175
F3A P1 F3A 119.2(2) 113 152
F3A P1 F3A 79.6(12) 113 87
F3A P1 F3A 119.2(2) . 71
F3B P1 F3B 116.7(7) 152 .
F3B P1 F3B 116.7(7) 152 113
F3B P1 F3B 116.7(7) 113 .
F4A P2A F4A 169(2) 101 .
F4A P2A F6A 95.7(11) 101 .
F4A P2A F6A 95.7(11) . .
F4A P2A F7A 90.42(16) . 102
F4A P2A F7A 90.42(16) . .
F4A P2A F7A 90.42(16) 101 .
F4A P2A F7A 90.42(16) 101 102
F5A P2A F4A 84.3(11) . .
F5A P2A F4A 84.3(11) . 101
F5A P2A F6A 180(4) . .
F5A P2A F7A 94.2(13) . 102
F5A P2A F7A 94.2(13) . .
F6A P2A F7A 85.8(13) . .
F6A P2A F7A 85.8(13) . 102
F7A P2A F7A 172(3) . 102
F4B P2B F4B 169(3) . 101
F4B P2B F6B 85.3(14) . 102
F4B P2B F6B 85.3(14) . .
F4B P2B F6B 85.3(14) 101 102
F4B P2B F6B 85.3(14) 101 .
F5B P2B F4B 92.4(7) . .
F5B P2B F4B 92.4(7) 102 .
F5B P2B F4B 92.4(7) . 101
F5B P2B F4B 92.4(7) 102 101
F5B P2B F5B 128.8(16) 102 .
F5B P2B F6B 81.3(7) . .
F5B P2B F6B 149.9(12) 102 .
F5B P2B F6B 81.3(7) 102 102
F5B P2B F6B 149.8(12) . 102
F6B P2B F6B 68.5(10) . 102
F3A F3A P1 70.1(6) 113 .
C1 N1A Cu1 111.6(5) . .
C1 N1A Cu1 111.6(5) 113 .
C1 N1A C1 107.0(10) . 113
C1 N1A C3A 108.5(6) . .
C1 N1A C3A 108.5(6) 113 .
C3A N1A Cu1 109.6(8) . .
C3B N1B Cu1 166(2) . .
C2 N2 C2 107.6(8) . 113
C2 N2 C5 111.9(5) 113 .
C2 N2 C5 111.9(5) . .
C4A N2 C2 110.1(6) . .
C4A N2 C2 110.1(6) . 113
C4A N2 C5 105.2(9) . .
C9A N3 Cu1 180.0 . .
C9B N3 Cu1 145.5(17) 24 .
C9B N3 Cu1 145.5(17) 101 .
C9B N3 Cu1 145.5(17) 113 .
C9B N3 Cu1 145.5(17) . .
C9B N3 Cu1 145.5(17) 3 .
C9B N3 Cu1 145.5(17) 110 .
C9B N3 Cu1 145.5(17) 19 .
C9B N3 C9B 69(3) 101 24
C9B N3 C9B 69(3) 101 110
C9B N3 C9B 69(3) 19 24
C9B N3 C9B 69(3) 19 110
C9B N3 C9B 69(3) 113 3
C9B N3 C9B 69(3) . 3
C9B N3 C9B 47(2) . 101
C9B N3 C9B 47(2) 110 3
C9B N3 C9B 47(2) 24 3
C9B N3 C9B 47(2) 113 19
C9B N3 C9B 47(2) . 24
C9B N3 C9B 47(2) 113 24
C9B N3 C9B 47(2) 19 3
C9B N3 C9B 47(2) 113 101
C9B N3 C9B 47(2) 113 110
C9B N3 C9B 47(2) 101 3
C9B N3 C9B 47(2) . 19
C9B N3 C9B 47(2) . 110
N1A C1 C1 107.8(5) . 101
N1A C1 H1A 109.1 . .
N1A C1 H1B 109.1 . .
N1A C1 C2 112.4(7) . .
C1 C1 H1B 75.6 101 .
H1A C1 H1B 107.9 . .
C2 C1 C1 134.6(4) . 101
C2 C1 H1A 109.1 . .
C2 C1 H1B 109.1 . .
N2 C2 C1 108.3(6) . .
N2 C2 H2A 110.0 . .
N2 C2 H2B 110.0 . .
C1 C2 H2A 110.0 . .
C1 C2 H2B 110.0 . .
H2A C2 H2B 108.4 . .
N1A C3A H3AA 110.5 . .
N1A C3A H3AB 110.5 . .
H3AA C3A H3AB 108.7 . .
C4A C3A N1A 106.3(11) . .
C4A C3A H3AA 110.5 . .
C4A C3A H3AB 110.5 . .
N1B C3B C4B 164(3) . .
N2 C4A C3A 113.9(11) . .
N2 C4A H4AA 108.8 . .
N2 C4A H4AB 108.8 . .
C3A C4A H4AA 108.8 . .
C3A C4A H4AB 108.8 . .
H4AA C4A H4AB 107.7 . .
N2 C5 H5A 107.9 . .
N2 C5 H5B 107.9 . .
H5A C5 H5B 107.2 . .
C6 C5 N2 117.5(10) . .
C6 C5 H5A 107.9 . .
C6 C5 H5B 107.9 . .
C7 C6 C5 120.2(6) 113 .
C7 C6 C5 120.2(6) . .
C7 C6 C7 119.6(12) . 113
C6 C7 C6 120.4(12) 175 .
C6 C7 C8 119.5(6) 175 .
C6 C7 C8 119.5(6) . .
N3 C9A C10A 180.0 . .
N3 C9B C10B 172(4) . .
N4 C11 N4 103(3) . 78
N4 C11 N4 103(3) 101 .
N4 C11 C12 59.2(15) . 101
N4 C11 C12 59.2(15) 78 .
N4 C11 C12 163(2) 101 101
N4 C11 C12 59.2(15) . 78
N4 C11 C12 163(2) 78 78
N4 C11 C12 163(2) . .
N4 C11 C12 163(2) 78 101
N4 C11 C12 163(2) 101 78
N4 C11 C12 59.2(15) 101 .
C12 C11 C12 138.2(18) . 78
C12 C11 C12 138.2(18) . 101

loop_
_geom_bond_atom_site_label_1
_geom_bond_atom_site_label_2
_geom_bond_distance
_geom_bond_site_symmetry_2
Cu1 N1A 2.058(9) .
Cu1 N1A 2.058(9) 101
Cu1 N1A 2.058(9) 110
Cu1 N1A 2.058(9) 3
Cu1 N1B 2.024(15) 101
Cu1 N1B 2.024(15) 110
Cu1 N1B 2.024(15) .
Cu1 N1B 2.024(15) 3
Cu1 N3 2.063(13) .
P1 F1 1.555(16) .
P1 F2 1.496(17) .
P1 F3A 1.537(16) 71
P1 F3B 1.71(3) 152
P2A F4A 1.583(10) 101
P2A F5A 1.28(9) .
P2A F6A 1.60(2) .
P2A F7A 1.65(3) 102
P2B F4B 1.68(3) 101
P2B F5B 1.326(10) 102
P2B F6B 2.020(19) 102
N1A C1 1.491(10) 113
N1A C3A 1.58(2) .
N1B C3B 1.123(17) .
N2 C2 1.497(9) 113
N2 C4A 1.482(15) .
N2 C5 1.545(15) .
N3 C9A 1.15(2) .
N3 C9B 1.147(17) 113
N4 C11 1.125(18) .
C1 H1A 0.9900 .
C1 H1B 0.9900 .
C1 C2 1.542(12) .
C2 H2A 0.9900 .
C2 H2B 0.9900 .
C3A H3AA 0.9900 .
C3A H3AB 0.9900 .
C3A C4A 1.533(15) .
C3B C4B 1.485(18) .
C4A H4AA 0.9900 .
C4A H4AB 0.9900 .
C5 H5A 0.9900 .
C5 H5B 0.9900 .
C5 C6 1.474(16) .
C6 C7 1.422(8) 113
C7 C6 1.422(8) 175
C7 C8 1.514(19) .
C9A C10A 1.54(2) .
C9B C10B 1.541(19) .
C11 N4 1.125(18) 101
C11 N4 1.125(18) 78
C11 C12 1.572(14) .
C11 C12 1.572(14) 101
C11 C12 1.572(14) 78

loop_
_geom_torsion_atom_site_label_1
_geom_torsion_atom_site_label_2
_geom_torsion_atom_site_label_3
_geom_torsion_atom_site_label_4
_geom_torsion
_geom_torsion_site_symmetry_1
_geom_torsion_site_symmetry_4
Cu1 N1A C1 C1 22.3(6) . 101
Cu1 N1A C1 C2 -179.3(6) . .
Cu1 N1A C3A C4A 180.000(0) . .
Cu1 N1B C3B C4B 180.000(2) . .
F1 P1 F3A F3A 91.9(2) . 113
F2 P1 F3A F3A -88.1(2) . 113
F3A P1 F3A F3A -173.8(8) 152 113
F3A P1 F3A F3A -25(3) 175 113
F3A P1 F3A F3A -169.3(14) 71 113
F3A P1 F3A F3A -6.9(9) 87 113
F3B P1 F3A F3A 165(4) 152 113
F3B P1 F3A F3A 13.5(13) . 113
F3B P1 F3A F3A 160.2(18) 113 113
N1A C1 C2 N2 -1.6(10) . .
N1A C3A C4A N2 0.000(0) . .
N2 C5 C6 C7 90.6(11) . .
N2 C5 C6 C7 -90.6(11) . 113
C1 N1A C1 C1 144.6(5) 113 101
C1 N1A C1 C2 -57.0(12) 113 .
C1 N1A C3A C4A -57.9(6) . .
C1 N1A C3A C4A 57.9(6) 113 .
C1 C1 C2 N2 148.9(5) 101 .
C2 N2 C2 C1 62.3(10) 113 .
C2 N2 C4A C3A -59.3(6) 113 .
C2 N2 C4A C3A 59.3(6) . .
C2 N2 C5 C6 60.5(6) 113 .
C2 N2 C5 C6 -60.5(6) . .
C3A N1A C1 C1 -98.5(6) . 101
C3A N1A C1 C2 59.9(10) . .
C4A N2 C2 C1 -57.7(9) . .
C4A N2 C5 C6 180.000(0) . .
C5 N2 C2 C1 -174.4(7) . .
C5 N2 C4A C3A 180.000(0) . .
C5 C6 C7 C6 177.4(8) . 175
C5 C6 C7 C8 6.3(18) . .
C7 C6 C7 C6 -1(2) 113 175
C7 C6 C7 C8 -172.6(8) 113 .

loop_
_smtbx_masks_void_nr
_smtbx_masks_void_average_x
_smtbx_masks_void_average_y
_smtbx_masks_void_average_z
_smtbx_masks_void_volume
_smtbx_masks_void_count_electrons
_smtbx_masks_void_content
1 -0.636 -0.125 -0.636 5374.1 1264.0 '16 PF6-, 56 CH3CN'
2 0.000 0.000 0.500 7.7 8.0 ?
3 0.000 0.500 0.000 7.7 8.0 ?
4 0.500 0.000 0.000 7.7 8.0 ?
5 0.500 0.500 0.500 7.7 8.0 ?
